data_7042410
loop_
_publ_author_name
'Han, Yongqiang'
'Yan, Pengfei'
'Sun, Jingwen'
'An, Guanghui'
'Yao, Xu'
'Li, Yuxin'
'Li, Guangming'

_publ_section_title
;
 Luminescence and white-light emitting luminescent sensor of
 tetrafluoroterephthalate-lanthanide metal-organic frameworks.
;
_journal_issue 14
_journal_name_full 'Dalton transactions (Cambridge, England : 2003)'
_journal_page_first 4642
_journal_page_last 4653
_journal_paper_doi 10.1039/c7dt00215g
_journal_volume 46
_journal_year 2017
_chemical_formula_moiety 'C9.95 H4 F2 O8 Yb, 4.006(F), 1.94(C)'
_chemical_formula_sum 'C11.89 H4 F6 O8 Yb'
_chemical_formula_weight 561.98
_space_group_crystal_system monoclinic
_space_group_IT_number 12
_space_group_name_Hall '-C 2y'
_space_group_name_H-M_alt 'C 1 2/m 1'
_symmetry_space_group_name_Hall '-C 2y'
_symmetry_space_group_name_H-M 'C 1 2/m 1'
_atom_sites_solution_hydrogens difmap
_audit_creation_date 2017-03-07
_audit_creation_method
;
Olex2 1.2
(compiled 2017.03.02 svn.r3394 for OlexSys, GUI svn.r5324)
;
_audit_update_record
;
2017-03-08 deposited with the CCDC.
2017-03-09 downloaded from the CCDC.
;
_cell_angle_alpha 90
_cell_angle_beta 120.416(5)
_cell_angle_gamma 90
_cell_formula_units_Z 4
_cell_length_a 13.827(5)
_cell_length_b 10.957(5)
_cell_length_c 11.517(5)
_cell_measurement_reflns_used 1302
_cell_measurement_temperature 293(2)
_cell_measurement_theta_max 28.9150
_cell_measurement_theta_min 2.9579
_cell_volume 1504.7(11)
_computing_data_collection
'CrysAlisPro, Agilent Technologies,Version 1.171.35.21 (release 20-01-2012 CrysAlis171 .NET)(compiled Jan 23 2012,18:06:46)'
_computing_molecular_graphics 'Olex2 (Dolomanov et al., 2009)'
_computing_publication_material '(K. Brandenburg, Diamond 3.1, 2009)'
_computing_structure_refinement 'ShelXL (Sheldrick, 2015)'
_computing_structure_solution 'SHELXS-2016/6 (Sheldrick, 2015)'
_diffrn_ambient_temperature 293(2)
_diffrn_measured_fraction_theta_full 0.998
_diffrn_measured_fraction_theta_max 0.998
_diffrn_measurement_device_type 'multiwire proportional'
_diffrn_measurement_method 'phi and omega scans'
_diffrn_radiation_type MoK\a
_diffrn_radiation_wavelength 0.71069
_diffrn_reflns_av_R_equivalents 0.0313
_diffrn_reflns_av_unetI/netI 0.0522
_diffrn_reflns_Laue_measured_fraction_full 0.998
_diffrn_reflns_Laue_measured_fraction_max 0.998
_diffrn_reflns_limit_h_max 16
_diffrn_reflns_limit_h_min -15
_diffrn_reflns_limit_k_max 8
_diffrn_reflns_limit_k_min -13
_diffrn_reflns_limit_l_max 13
_diffrn_reflns_limit_l_min -13
_diffrn_reflns_number 2835
_diffrn_reflns_point_group_measured_fraction_full 0.998
_diffrn_reflns_point_group_measured_fraction_max 0.998
_diffrn_reflns_theta_full 24.998
_diffrn_reflns_theta_max 24.998
_diffrn_reflns_theta_min 2.964
_exptl_absorpt_coefficient_mu 6.329
_exptl_absorpt_correction_T_max 0.439
_exptl_absorpt_correction_T_min 0.359
_exptl_absorpt_correction_type multi-scan
_exptl_absorpt_process_details
;
CrysAlisPro, Agilent Technologies,
Version 1.171.35.21 (release 20-01-2012 CrysAlis171 .NET)
(compiled Jan 23 2012,18:06:46)
Empirical absorption correction using spherical harmonics,
 implemented in SCALE3 ABSPACK scaling algorithm.
;
_exptl_crystal_colour colorless
_exptl_crystal_density_diffrn 2.481
_exptl_crystal_description block
_exptl_crystal_F_000 1054
_exptl_crystal_size_max 0.2
_exptl_crystal_size_mid 0.14
_exptl_crystal_size_min 0.13
_refine_diff_density_max 0.627
_refine_diff_density_min -1.047
_refine_diff_density_rms 0.151
_refine_ls_extinction_method none
_refine_ls_goodness_of_fit_ref 1.049
_refine_ls_hydrogen_treatment constr
_refine_ls_matrix_type full
_refine_ls_number_parameters 180
_refine_ls_number_reflns 1403
_refine_ls_number_restraints 113
_refine_ls_restrained_S_all 1.008
_refine_ls_R_factor_all 0.0298
_refine_ls_R_factor_gt 0.0268
_refine_ls_shift/su_max 0.000
_refine_ls_shift/su_mean 0.000
_refine_ls_structure_factor_coef Fsqd
_refine_ls_weighting_details 'w=1/[\s^2^(Fo^2^)+(0.0216P)^2^] where P=(Fo^2^+2Fc^2^)/3'
_refine_ls_weighting_scheme calc
_refine_ls_wR_factor_gt 0.0551
_refine_ls_wR_factor_ref 0.0575
_reflns_Friedel_coverage 0.000
_reflns_number_gt 1303
_reflns_number_total 1403
_reflns_threshold_expression 'I > 2\s(I)'
_cod_data_source_file c7dt00215g2.cif
_cod_data_source_block 13-yb_sq
_cod_depositor_comments 'Adding full bibliography for 7042409--7042422.cif.'
_cod_database_code 7042410
_shelx_shelxl_version_number 2016/6
_shelx_space_group_comment
;
The symmetry employed for this shelxl refinement is uniquely defined
by the following loop, which should always be used as a source of
symmetry information in preference to the above space-group names.
They are only intended as comments.
;
_shelx_estimated_absorpt_t_max 0.493
_shelx_estimated_absorpt_t_min 0.364
_olex2_refinement_description
;
1. Fixed Uiso
 At 1.2 times of:
  All O(H,H) groups
2. Rigid bond restraints
 C5B, C8B, F1B, F2B
 with sigma for 1-2 distances of 0.01 and sigma for 1-3 distances of 0.01
3. Uiso/Uaniso restraints and constraints
C5B \\sim C8B \\sim F1B \\sim F2B: within 3.8A with sigma of 0.04 and sigma for
terminal atoms of 0.08
4. Rigid body (RIGU) restrains
 C4, C5B, C7, C8B, F1B, F2B, C5A, C8A, F1A, F2A, C5B, C4, C5A, C4, C8B, C5B,
 F1B, C5B, C8A, C5A, F1A, C5A, C8B, C7, F2B, C8B, C8A, C7, F2A, C8A
 with sigma for 1-2 distances of 0.004 and sigma for 1-3 distances of 0.004
5.a Riding coordinates:
 O3(H3A,H3B)
;
_olex2_submission_special_instructions 'No special instructions were received'

loop_
_space_group_symop_operation_xyz
'x, y, z'
'-x, y, -z'
'x+1/2, y+1/2, z'
'-x+1/2, y+1/2, -z'
'-x, -y, -z'
'x, -y, z'
'-x+1/2, -y+1/2, -z'
'x+1/2, -y+1/2, z'

loop_
_atom_site_label
_atom_site_type_symbol
_atom_site_fract_x
_atom_site_fract_y
_atom_site_fract_z
_atom_site_U_iso_or_equiv
_atom_site_adp_type
_atom_site_occupancy
_atom_site_site_symmetry_order
_atom_site_calc_flag
_atom_site_refinement_flags_posn
_atom_site_refinement_flags_adp
_atom_site_refinement_flags_occupancy
_atom_site_disorder_assembly
_atom_site_disorder_group
C1 C 0.500000 -0.2355(7) 0.500000 0.0241(18) Uani 1 2 d S T P . .
C2 C 0.500000 -0.3712(7) 0.500000 0.0238(18) Uani 1 2 d S T P . .
C3 C 0.3860(6) 0.000000 0.2453(7) 0.029(2) Uani 1 2 d S T P A .
C4 C 0.3695(6) 0.000000 0.1060(7) 0.024(2) Uani 1.00(2) 2 d S TU P . .
C5B C 0.394(5) -0.100(2) 0.0518(19) 0.027(7) Uani 0.42(9) 1 d . U . A -1
C6 C 0.3210(6) 0.000000 -0.2982(7) 0.027(2) Uani 1 2 d S T P . .
C7 C 0.3363(6) 0.000000 -0.1569(7) 0.021(2) Uani 0.99(2) 2 d S TU P . .
C8B C 0.371(5) -0.0998(18) -0.079(2) 0.027(7) Uani 0.53(9) 1 d . U . A .
C9 C 0.5371(4) -0.4376(5) 0.6181(5) 0.0262(13) Uani 1 1 d . . . . .
O1 O 0.5896(3) -0.1855(4) 0.5238(4) 0.0332(10) Uani 1 1 d . . . . .
O2 O 0.4831(4) 0.000000 0.3423(5) 0.0378(16) Uani 1 2 d S T P . .
O3 O 0.8176(3) 0.1303(4) 0.6352(4) 0.0306(10) Uani 1 1 d . . . . .
H3A H 0.808241 0.207003 0.638718 0.037 Uiso 1 1 d R . . A .
H3B H 0.853881 0.105253 0.716148 0.037 Uiso 1 1 d R . . . .
O4 O 0.3151(4) -0.0995(4) -0.3535(4) 0.0405(11) Uani 1 1 d . . . . .
O5 O 0.3006(4) 0.000000 0.2571(5) 0.0321(14) Uani 1 2 d S T P . .
F1B F 0.4281(7) -0.2011(7) 0.1252(7) 0.051(3) Uani 0.504(11) 1 d . U . A -1
F2B F 0.3962(8) -0.2032(7) -0.1199(7) 0.050(3) Uani 0.496(12) 1 d . U . A -1
F3 F 0.5722(3) -0.3778(3) 0.7342(3) 0.0443(10) Uani 1 1 d . . . . .
Yb1 Yb 0.66073(2) 0.000000 0.52085(3) 0.01526(12) Uani 1 2 d S T P A .
C5A C 0.337(5) 0.1028(13) 0.030(3) 0.030(8) Uani 0.56(9) 1 d . U . A -1
C8A C 0.317(5) 0.1096(16) -0.102(3) 0.021(6) Uani 0.44(9) 1 d . U . A -1
F1A F 0.3106(7) 0.2057(7) 0.0753(7) 0.051(3) Uani 0.511(12) 1 d . U . A -1
F2A F 0.2870(8) 0.2131(7) -0.1660(7) 0.042(3) Uani 0.492(12) 1 d . U . A -1

loop_
_atom_site_aniso_label
_atom_site_aniso_U_11
_atom_site_aniso_U_22
_atom_site_aniso_U_33
_atom_site_aniso_U_23
_atom_site_aniso_U_13
_atom_site_aniso_U_12
C1 0.028(4) 0.009(4) 0.037(5) 0.000 0.017(4) 0.000
C2 0.024(4) 0.017(5) 0.036(5) 0.000 0.020(4) 0.000
C3 0.032(4) 0.037(6) 0.014(4) 0.000 0.009(4) 0.000
C4 0.020(4) 0.030(4) 0.020(4) 0.000 0.009(3) 0.000
C5B 0.028(19) 0.026(6) 0.018(6) 0.003(4) 0.005(8) 0.009(8)
C6 0.021(4) 0.042(6) 0.018(4) 0.000 0.008(3) 0.000
C7 0.021(4) 0.026(4) 0.017(4) 0.000 0.010(3) 0.000
C8B 0.035(19) 0.018(6) 0.021(5) -0.003(4) 0.010(8) 0.004(8)
C9 0.030(3) 0.019(3) 0.035(3) -0.011(3) 0.020(3) -0.009(3)
O1 0.025(2) 0.018(3) 0.054(3) 0.0082(19) 0.0188(19) -0.0040(18)
O2 0.025(3) 0.051(4) 0.018(3) 0.000 -0.004(2) 0.000
O3 0.030(2) 0.023(2) 0.034(2) -0.0063(18) 0.0129(18) -0.0112(18)
O4 0.066(3) 0.039(3) 0.028(2) -0.010(2) 0.031(2) -0.019(2)
O5 0.030(3) 0.047(4) 0.021(3) 0.000 0.014(2) 0.000
F1B 0.085(7) 0.033(5) 0.032(4) 0.011(3) 0.028(4) 0.014(4)
F2B 0.091(8) 0.024(5) 0.035(4) -0.004(3) 0.033(5) 0.016(4)
F3 0.060(2) 0.031(2) 0.039(2) -0.0105(16) 0.0230(18) -0.0048(18)
Yb1 0.01885(19) 0.0121(2) 0.01470(18) 0.000 0.00843(14) 0.000
C5A 0.05(2) 0.015(5) 0.026(6) -0.005(4) 0.025(10) -0.002(7)
C8A 0.020(18) 0.025(6) 0.016(7) 0.005(4) 0.007(9) 0.003(7)
F1A 0.089(7) 0.034(5) 0.032(4) 0.003(3) 0.032(4) 0.024(4)
F2A 0.073(7) 0.030(5) 0.034(4) 0.011(3) 0.035(4) 0.012(4)

loop_
_atom_type_symbol
_atom_type_description
_atom_type_scat_dispersion_real
_atom_type_scat_dispersion_imag
_atom_type_scat_source
C C 0.0033 0.0016 'International Tables Vol C Tables 4.2.6.8 and 6.1.1.4'
H H 0.0000 0.0000 'International Tables Vol C Tables 4.2.6.8 and 6.1.1.4'
F F 0.0171 0.0103 'International Tables Vol C Tables 4.2.6.8 and 6.1.1.4'
O O 0.0106 0.0060 'International Tables Vol C Tables 4.2.6.8 and 6.1.1.4'
Yb Yb -0.3850 5.5486 'International Tables Vol C Tables 4.2.6.8 and 6.1.1.4'

loop_
_geom_angle_atom_site_label_1
_geom_angle_atom_site_label_2
_geom_angle_atom_site_label_3
_geom_angle
_geom_angle_site_symmetry_1
_geom_angle_site_symmetry_3
O1 C1 C2 115.9(4) 2_656 .
O1 C1 C2 115.9(4) . .
O1 C1 O1 128.1(7) 2_656 .
C9 C2 C1 121.5(4) . .
C9 C2 C1 121.5(4) 2_656 .
C9 C2 C9 116.9(7) 2_656 .
C4 C3 Yb1 162.0(5) . 5_656
O2 C3 C4 118.2(7) . .
O2 C3 O5 123.5(7) . .
O2 C3 Yb1 79.8(4) . 5_656
O5 C3 C4 118.3(6) . .
O5 C3 Yb1 43.7(3) . 5_656
C5B C4 C3 122.9(9) . .
C5A C4 C3 120.7(6) . .
C5A C4 C5B 116.2(13) . .
C8B C5B C4 121.6(15) . .
F1B C5B C4 117.4(19) . .
F1B C5B C8B 120.5(16) . .
C7 C6 Yb1 168.5(5) . 5_655
O4 C6 C7 118.8(4) . .
O4 C6 C7 118.8(4) 6 .
O4 C6 O4 122.4(7) . 6
O4 C6 Yb1 61.8(4) 6 5_655
O4 C6 Yb1 61.8(4) . 5_655
C8B C7 C6 121.6(7) . .
C8B C7 C6 121.6(7) 6 .
C8B C7 C8B 109(2) 6 .
C8B C7 C8A 27.4(7) 6 .
C8B C7 C8A 117.9(8) . .
C8A C7 C6 120.5(8) . .
C7 C8B C5B 122.7(13) . .
F2B C8B C5B 115.7(14) . .
F2B C8B C7 121.3(12) . .
C9 C9 C2 121.5(4) 6_545 .
F3 C9 C2 119.2(5) . .
F3 C9 C9 119.3(3) . 6_545
C1 O1 Yb1 141.1(4) . .
C3 O2 Yb1 179.6(6) . .
C6 O4 Yb1 90.8(4) . 5_655
C3 O5 Yb1 114.4(4) . 5_656
C3 Yb1 Yb1 54.76(14) 5_656 5_656
C6 Yb1 C3 174.2(2) 5_655 5_656
C6 Yb1 Yb1 119.41(15) 5_655 5_656
O1 Yb1 C3 72.63(12) . 5_656
O1 Yb1 C3 72.62(12) 6 5_656
O1 Yb1 C6 105.31(12) 6 5_655
O1 Yb1 C6 105.31(12) . 5_655
O1 Yb1 O1 127.56(19) 6 .
O1 Yb1 O2 74.61(10) . .
O1 Yb1 O2 74.61(10) 6 .
O1 Yb1 O3 74.50(13) 6 .
O1 Yb1 O3 144.74(13) . .
O1 Yb1 O3 74.50(13) . 6
O1 Yb1 O3 144.74(13) 6 6
O1 Yb1 O4 131.51(14) 6 2_655
O1 Yb1 O4 131.51(14) . 5_655
O1 Yb1 O4 80.86(15) . 2_655
O1 Yb1 O4 80.86(15) 6 5_655
O1 Yb1 O5 81.02(12) . 5_656
O1 Yb1 O5 81.02(12) 6 5_656
O1 Yb1 Yb1 64.01(9) . 5_656
O1 Yb1 Yb1 64.01(9) 6 5_656
O2 Yb1 C3 100.6(2) . 5_656
O2 Yb1 C6 73.6(2) . 5_655
O2 Yb1 O3 140.54(11) . 6
O2 Yb1 O3 140.54(11) . .
O2 Yb1 O4 78.30(17) . 5_655
O2 Yb1 O4 78.30(17) . 2_655
O2 Yb1 O5 122.41(19) . 5_656
O2 Yb1 Yb1 45.80(15) . 5_656
O3 Yb1 C3 93.00(14) . 5_656
O3 Yb1 C3 93.00(14) 6 5_656
O3 Yb1 C6 91.64(15) 6 5_655
O3 Yb1 C6 91.64(15) . 5_655
O3 Yb1 O3 74.32(19) . 6
O3 Yb1 O4 73.09(13) 6 2_655
O3 Yb1 O4 105.21(14) . 2_655
O3 Yb1 O4 105.21(14) 6 5_655
O3 Yb1 O4 73.09(13) . 5_655
O3 Yb1 Yb1 132.82(9) . 5_656
O3 Yb1 Yb1 132.82(9) 6 5_656
O4 Yb1 C3 152.63(11) 2_655 5_656
O4 Yb1 C3 152.63(11) 5_655 5_656
O4 Yb1 C6 27.42(10) 5_655 5_655
O4 Yb1 C6 27.42(10) 2_655 5_655
O4 Yb1 O4 54.5(2) 2_655 5_655
O4 Yb1 Yb1 118.64(11) 5_655 5_656
O4 Yb1 Yb1 118.64(11) 2_655 5_656
O5 Yb1 C3 21.84(17) 5_656 5_656
O5 Yb1 C6 164.0(2) 5_656 5_655
O5 Yb1 O3 75.69(13) 5_656 6
O5 Yb1 O3 75.69(13) 5_656 .
O5 Yb1 O4 147.08(12) 5_656 2_655
O5 Yb1 O4 147.08(12) 5_656 5_655
O5 Yb1 Yb1 76.60(12) 5_656 5_656
C4 C5A C8A 124.2(15) . .
C4 C5A F1A 120.4(10) . .
F1A C5A C8A 115.0(18) . .
C5A C8A C7 116.7(18) . .
F2A C8A C7 123.7(12) . .
F2A C8A C5A 119.5(16) . .

loop_
_geom_bond_atom_site_label_1
_geom_bond_atom_site_label_2
_geom_bond_distance
_geom_bond_site_symmetry_2
C1 C2 1.487(11) .
C1 O1 1.251(5) 2_656
C1 O1 1.251(5) .
C2 C9 1.392(7) .
C2 C9 1.392(7) 2_656
C3 C4 1.502(10) .
C3 O2 1.238(8) .
C3 O5 1.255(9) .
C3 Yb1 3.072(8) 5_656
C4 C5B 1.38(2) .
C4 C5A 1.354(17) .
C5B C8B 1.37(2) .
C5B F1B 1.33(2) .
C6 C7 1.530(10) .
C6 O4 1.244(5) 6
C6 O4 1.244(5) .
C6 Yb1 2.702(8) 5_655
C7 C8B 1.343(14) 6
C7 C8B 1.343(14) .
C7 C8A 1.44(2) .
C8B F2B 1.339(16) .
C9 C9 1.367(11) 6_545
C9 F3 1.340(6) .
O1 Yb1 2.266(4) .
O2 Yb1 2.269(5) .
O3 Yb1 2.363(3) .
O4 Yb1 2.381(4) 5_655
O5 Yb1 2.332(5) 5_656
Yb1 Yb1 4.2221(17) 5_656
C5A C8A 1.41(2) .
C5A F1A 1.37(2) .
C8A F2A 1.30(2) .
